data_7063771
loop_
_publ_author_name
'Tolstikov, Svyatoslav E.'
'Kolesnikov, Andrey E.'
'Smirnova, Kristina A.'
'Letyagin, Gleb A.'
'Bogomyakov, Artem S.'
'Romanenko, Galina V.'
'Ovcharenko, Victor I.'

_publ_section_title
;
 Heterospin molecular complexes of Cu(hfac)2 with pyridyl-substituted
 nitronyl nitroxides: peculiarities of structure and magnetic properties
;
_journal_issue 18
_journal_name_full 'New Journal of Chemistry'
_journal_page_first 7655
_journal_page_last 7660
_journal_paper_doi 10.1039/D5NJ00967G
_journal_volume 49
_journal_year 2025
_chemical_formula_sum 'C56 H44 Cu2 F24 N6 O12'
_chemical_formula_weight 1576.05
_space_group_crystal_system triclinic
_space_group_IT_number 2
_space_group_name_Hall '-P 1'
_space_group_name_H-M_alt 'P -1'
_atom_sites_solution_hydrogens geom
_audit_creation_method SHELXL-2019/3
_audit_update_record
;
2023-12-29 deposited with the CCDC.	2025-04-09 downloaded from the CCDC.
;
_cell_angle_alpha 94.3542(18)
_cell_angle_beta 108.3188(16)
_cell_angle_gamma 113.6971(18)
_cell_formula_units_Z 1
_cell_length_a 10.1383(4)
_cell_length_b 11.9217(5)
_cell_length_c 15.8104(6)
_cell_measurement_reflns_used 9599
_cell_measurement_temperature 293(2)
_cell_measurement_theta_max 67.76
_cell_measurement_theta_min 3.03
_cell_volume 1615.55(12)
_computing_cell_refinement 'Bruker SAINT'
_computing_data_collection 'Bruker APEX2'
_computing_data_reduction 'Bruker SAINT'
_computing_molecular_graphics 'Bruker SHELXTL'
_computing_publication_material 'Bruker SHELXTL'
_computing_structure_refinement 'SHELXL-2019/2 (Sheldrick, 2019)'
_computing_structure_solution 'SHELXS-97 (Sheldrick 2008)'
_diffrn_ambient_temperature 293(2)
_diffrn_measured_fraction_theta_full 0.985
_diffrn_measured_fraction_theta_max 0.981
_diffrn_measurement_device_type 'Bruker APEX-II CCD'
_diffrn_measurement_method '\f and \w scans'
_diffrn_radiation_type CuK\a
_diffrn_radiation_wavelength 1.54178
_diffrn_reflns_av_R_equivalents 0.0774
_diffrn_reflns_av_unetI/netI 0.0433
_diffrn_reflns_Laue_measured_fraction_full 0.985
_diffrn_reflns_Laue_measured_fraction_max 0.981
_diffrn_reflns_limit_h_max 11
_diffrn_reflns_limit_h_min -12
_diffrn_reflns_limit_k_max 14
_diffrn_reflns_limit_k_min -14
_diffrn_reflns_limit_l_max 18
_diffrn_reflns_limit_l_min -18
_diffrn_reflns_number 24757
_diffrn_reflns_point_group_measured_fraction_full 0.985
_diffrn_reflns_point_group_measured_fraction_max 0.981
_diffrn_reflns_theta_full 67.679
_diffrn_reflns_theta_max 67.928
_diffrn_reflns_theta_min 3.027
_exptl_absorpt_coefficient_mu 2.020
_exptl_absorpt_correction_T_max 0.6326
_exptl_absorpt_correction_T_min 0.5009
_exptl_absorpt_correction_type multi-scan
_exptl_crystal_colour red_brown
_exptl_crystal_density_diffrn 1.620
_exptl_crystal_description plate
_exptl_crystal_F_000 792
_exptl_crystal_size_max 0.40
_exptl_crystal_size_mid 0.20
_exptl_crystal_size_min 0.04
_refine_diff_density_max 0.544
_refine_diff_density_min -0.434
_refine_diff_density_rms 0.060
_refine_ls_extinction_method none
_refine_ls_goodness_of_fit_ref 1.046
_refine_ls_hydrogen_treatment constr
_refine_ls_matrix_type full
_refine_ls_number_parameters 559
_refine_ls_number_reflns 5764
_refine_ls_number_restraints 0
_refine_ls_restrained_S_all 1.046
_refine_ls_R_factor_all 0.0578
_refine_ls_R_factor_gt 0.0510
_refine_ls_shift/su_max 0.000
_refine_ls_shift/su_mean 0.000
_refine_ls_structure_factor_coef Fsqd
_refine_ls_weighting_details 'w=1/[\s^2^(Fo^2^)+(0.0935P)^2^+0.5652P] where P=(Fo^2^+2Fc^2^)/3'
_refine_ls_weighting_scheme calc
_refine_ls_wR_factor_gt 0.1451
_refine_ls_wR_factor_ref 0.1514
_reflns_Friedel_coverage 0.000
_reflns_number_gt 4892
_reflns_number_total 5764
_reflns_threshold_expression 'I > 2\s(I)'
_cod_data_source_file d5nj00967g2.cif
_cod_data_source_block 028-2-293
_cod_depositor_comments 'Adding full bibliography for 7063753--7063771.cif.'
_cod_original_cell_volume 1615.55(11)
_cod_database_code 7063771
_shelx_shelxl_version_number 2019/3
_shelx_space_group_comment
; 
The symmetry employed for this shelxl refinement is uniquely defined 
by the following loop, which should always be used as a source of 
symmetry information in preference to the above space-group names. 
They are only intended as comments. 
;

loop_
_space_group_symop_operation_xyz
'x, y, z'
'-x, -y, -z'

loop_
_atom_site_label
_atom_site_type_symbol
_atom_site_fract_x
_atom_site_fract_y
_atom_site_fract_z
_atom_site_U_iso_or_equiv
_atom_site_adp_type
_atom_site_occupancy
_atom_site_site_symmetry_order
_atom_site_calc_flag
_atom_site_refinement_flags_posn
_atom_site_refinement_flags_adp
_atom_site_refinement_flags_occupancy
_atom_site_disorder_assembly
_atom_site_disorder_group
Cu Cu 0.40383(4) 0.39048(4) 0.29383(2) 0.04722(16) Uani 1 1 d . . . . .
O2 O 0.2532(2) 0.4289(2) 0.34424(15) 0.0642(6) Uani 1 1 d . . . . .
C1 C -0.0557(8) 0.0983(5) 0.1055(4) 0.0992(15) Uani 1 1 d . . . . .
F1 F -0.0320(13) 0.0004(10) 0.1265(8) 0.104(3) Uani 0.5 1 d . . P A 1
F2 F -0.0621(17) 0.1171(16) 0.0291(8) 0.136(5) Uani 0.5 1 d . . P A 1
F3 F -0.2174(11) 0.0700(9) 0.0932(7) 0.103(2) Uani 0.5 1 d . . P A 1
F1A F -0.0894(13) -0.0235(12) 0.0961(9) 0.107(3) Uani 0.5 1 d . . P A 2
F2A F 0.0001(19) 0.1300(15) 0.0375(9) 0.145(6) Uani 0.5 1 d . . P A 2
F3A F -0.174(2) 0.093(2) 0.0830(16) 0.274(14) Uani 0.5 1 d . . P A 2
C2 C 0.0620(5) 0.2018(4) 0.1900(3) 0.0720(9) Uani 1 1 d . . . . .
C3 C 0.0098(4) 0.2724(3) 0.2333(2) 0.0643(8) Uani 1 1 d . . . . .
H3A H -0.096202 0.249620 0.211311 0.077 Uiso 1 1 calc R U . . .
C4 C 0.1076(3) 0.3743(3) 0.3071(2) 0.0577(7) Uani 1 1 d . . . . .
C5 C 0.0306(4) 0.4301(4) 0.3536(3) 0.0783(10) Uani 1 1 d . . . . .
F4 F 0.1038(12) 0.4951(17) 0.4312(11) 0.197(9) Uani 0.5 1 d . . P B 1
F5 F -0.022(3) 0.500(2) 0.3074(16) 0.241(8) Uani 0.5 1 d . . P B 1
F6 F -0.0917(17) 0.3394(13) 0.3570(14) 0.191(8) Uani 0.5 1 d . . P B 1
F4A F 0.0708(9) 0.5473(6) 0.3449(8) 0.100(2) Uani 0.5 1 d . . P B 2
F5A F -0.1174(7) 0.3787(10) 0.3222(8) 0.120(5) Uani 0.5 1 d . . P B 2
F6A F 0.0900(15) 0.4389(13) 0.4432(5) 0.133(5) Uani 0.5 1 d . . P B 2
O1 O 0.1938(4) 0.2111(3) 0.2126(2) 0.0943(9) Uani 1 1 d . . . . .
O3 O 0.3432(3) 0.4657(2) 0.19135(15) 0.0693(6) Uani 1 1 d . . . . .
C6 C 0.5263(6) 0.2197(5) 0.0990(3) 0.0836(11) Uani 1 1 d . . . . .
F7 F 0.4466(19) 0.1694(17) 0.0155(8) 0.171(8) Uani 0.5 1 d . . P C 1
F8 F 0.6723(16) 0.2957(14) 0.1061(10) 0.134(5) Uani 0.5 1 d . . P C 1
F9 F 0.5661(13) 0.1523(9) 0.1541(7) 0.116(3) Uani 0.5 1 d . . P C 1
F7A F 0.4896(19) 0.1973(14) 0.0117(8) 0.119(4) Uani 0.5 1 d . . P C 2
F8A F 0.6678(15) 0.269(2) 0.1283(10) 0.197(9) Uani 0.5 1 d . . P C 2
F9A F 0.446(2) 0.1019(9) 0.1054(11) 0.192(6) Uani 0.5 1 d . . P C 2
C7 C 0.4670(4) 0.3006(3) 0.1394(2) 0.0579(7) Uani 1 1 d . . . . .
C8 C 0.3770(4) 0.3461(3) 0.0786(2) 0.0658(8) Uani 1 1 d . . . . .
H8A H 0.352531 0.322914 0.016066 0.079 Uiso 1 1 calc R U . . .
C9 C 0.3244(4) 0.4243(3) 0.1100(2) 0.0639(8) Uani 1 1 d . . . . .
C10 C 0.2305(6) 0.4697(5) 0.0400(3) 0.0918(13) Uani 1 1 d . . . . .
F10 F 0.232(2) 0.444(2) -0.0432(8) 0.164(8) Uani 0.5 1 d . . P D 1
F11 F 0.0724(16) 0.4139(15) 0.0290(9) 0.139(5) Uani 0.5 1 d . . P D 1
F12 F 0.281(3) 0.5924(14) 0.0610(9) 0.129(6) Uani 0.5 1 d . . P D 1
F10A F 0.304(3) 0.587(2) 0.0464(14) 0.197(9) Uani 0.5 1 d . . P D 2
F11A F 0.1186(15) 0.4704(15) 0.0634(9) 0.136(5) Uani 0.5 1 d . . P D 2
F12A F 0.169(2) 0.411(2) -0.0387(9) 0.164(8) Uani 0.5 1 d . . P D 2
O4 O 0.5102(3) 0.3230(2) 0.22359(13) 0.0619(5) Uani 1 1 d . . . . .
O1R O 0.6163(2) 0.56360(16) 0.37207(13) 0.0469(4) Uani 1 1 d . . . . .
N2R N 0.6599(2) 0.67820(18) 0.36313(13) 0.0380(4) Uani 1 1 d . . . . .
C3R C 0.7867(3) 0.7402(3) 0.32739(19) 0.0478(6) Uani 1 1 d . . . . .
C4R C 0.9351(4) 0.7551(3) 0.4009(3) 0.0656(8) Uani 1 1 d . . . . .
H4RA H 1.020872 0.794433 0.381998 0.098 Uiso 1 1 calc R U . . .
H4RB H 0.953667 0.806654 0.457104 0.098 Uiso 1 1 calc R U . . .
H4RC H 0.924763 0.673812 0.410101 0.098 Uiso 1 1 calc R U . . .
C5R C 0.7542(5) 0.6561(3) 0.2390(2) 0.0736(10) Uani 1 1 d . . . . .
H5RA H 0.835386 0.696248 0.216754 0.110 Uiso 1 1 calc R U . . .
H5RB H 0.750391 0.577058 0.250200 0.110 Uiso 1 1 calc R U . . .
H5RC H 0.656220 0.641829 0.194157 0.110 Uiso 1 1 calc R U . . .
C6R C 0.7781(3) 0.8663(3) 0.3189(2) 0.0523(6) Uani 1 1 d . . . . .
C7R C 0.6643(5) 0.8603(5) 0.2264(3) 0.0835(11) Uani 1 1 d . . . . .
H7RA H 0.705129 0.854074 0.180023 0.125 Uiso 1 1 calc R U . . .
H7RB H 0.566086 0.787967 0.211314 0.125 Uiso 1 1 calc R U . . .
H7RC H 0.650082 0.935241 0.229655 0.125 Uiso 1 1 calc R U . . .
C8R C 0.9341(4) 0.9819(3) 0.3466(3) 0.0708(9) Uani 1 1 d . . . . .
H8RA H 0.981107 0.976113 0.303412 0.106 Uiso 1 1 calc R U . . .
H8RB H 0.918608 1.056252 0.347281 0.106 Uiso 1 1 calc R U . . .
H8RC H 1.001056 0.986345 0.406552 0.106 Uiso 1 1 calc R U . . .
N9R N 0.7049(3) 0.8760(2) 0.38685(15) 0.0444(5) Uani 1 1 d . . . . .
O10R O 0.7086(3) 0.97801(18) 0.41991(16) 0.0610(5) Uani 1 1 d . . . . .
C11R C 0.6266(3) 0.7621(2) 0.40127(15) 0.0364(5) Uani 1 1 d . . . . .
C12R C 0.5362(3) 0.7396(2) 0.46019(15) 0.0351(5) Uani 1 1 d . . . . .
C13R C 0.5835(3) 0.6914(2) 0.53456(16) 0.0379(5) Uani 1 1 d . . . . .
H13A H 0.661317 0.666609 0.540076 0.045 Uiso 1 1 calc R U . . .
N14R N 0.5221(2) 0.67871(18) 0.59889(13) 0.0368(4) Uani 1 1 d . . . . .
C15R C 0.4103(3) 0.7167(2) 0.58923(17) 0.0430(5) Uani 1 1 d . . . . .
H15A H 0.367696 0.710432 0.633886 0.052 Uiso 1 1 calc R U . . .
C16R C 0.3570(3) 0.7638(2) 0.51685(17) 0.0427(5) Uani 1 1 d . . . . .
H16A H 0.279898 0.788734 0.513493 0.051 Uiso 1 1 calc R U . . .
C17R C 0.4169(3) 0.7749(2) 0.44816(16) 0.0354(5) Uani 1 1 d . . . . .
C18R C 0.3534(3) 0.8180(2) 0.36659(17) 0.0402(5) Uani 1 1 d . . . . .
C19R C 0.3126(4) 0.7519(3) 0.2793(2) 0.0603(8) Uani 1 1 d . . . . .
H19A H 0.325915 0.679565 0.271297 0.072 Uiso 1 1 calc R U . . .
C20R C 0.2516(5) 0.7933(4) 0.2035(2) 0.0827(11) Uani 1 1 d . . . . .
H20A H 0.222728 0.747631 0.144899 0.099 Uiso 1 1 calc R U . . .
C21R C 0.2337(5) 0.9007(4) 0.2144(3) 0.0784(10) Uani 1 1 d . . . . .
H21A H 0.195020 0.928717 0.163292 0.094 Uiso 1 1 calc R U . . .
C22R C 0.2729(4) 0.9673(3) 0.3007(2) 0.0611(8) Uani 1 1 d . . . . .
H22A H 0.260584 1.040159 0.307968 0.073 Uiso 1 1 calc R U . . .
C23R C 0.3312(3) 0.9254(2) 0.3772(2) 0.0469(6) Uani 1 1 d . . . . .
H23A H 0.355291 0.969293 0.435485 0.056 Uiso 1 1 calc R U . . .

loop_
_atom_site_aniso_label
_atom_site_aniso_U_11
_atom_site_aniso_U_22
_atom_site_aniso_U_33
_atom_site_aniso_U_23
_atom_site_aniso_U_13
_atom_site_aniso_U_12
Cu 0.0562(3) 0.0696(3) 0.0421(2) 0.02349(18) 0.02756(18) 0.0444(2)
O2 0.0367(11) 0.0930(15) 0.0628(13) 0.0309(11) 0.0165(9) 0.0287(10)
C1 0.158(5) 0.088(3) 0.089(3) 0.023(2) 0.068(3) 0.073(3)
F1 0.131(9) 0.070(6) 0.106(7) 0.005(4) 0.029(5) 0.054(6)
F2 0.121(9) 0.178(9) 0.061(4) 0.048(5) 0.020(4) 0.029(6)
F3 0.067(4) 0.093(4) 0.117(5) -0.028(3) 0.013(3) 0.033(3)
F1A 0.094(6) 0.075(4) 0.110(8) -0.018(4) 0.017(4) 0.022(4)
F2A 0.184(14) 0.134(7) 0.089(7) -0.003(5) 0.080(8) 0.028(8)
F3A 0.144(14) 0.270(19) 0.31(2) -0.164(16) 0.033(12) 0.080(13)
C2 0.101(3) 0.089(2) 0.068(2) 0.0376(18) 0.0479(19) 0.066(2)
C3 0.0494(17) 0.078(2) 0.072(2) 0.0102(16) 0.0217(15) 0.0370(15)
C4 0.0445(16) 0.080(2) 0.0596(17) 0.0234(15) 0.0222(13) 0.0347(14)
C5 0.053(2) 0.081(2) 0.093(3) -0.003(2) 0.0276(18) 0.0277(18)
F4 0.082(5) 0.210(13) 0.186(13) -0.136(11) 0.031(7) 0.005(7)
F5 0.286(18) 0.31(2) 0.35(2) 0.171(17) 0.198(18) 0.267(18)
F6 0.159(12) 0.125(7) 0.313(19) -0.011(9) 0.187(13) 0.023(7)
F4A 0.088(4) 0.071(3) 0.157(7) 0.008(3) 0.054(4) 0.047(3)
F5A 0.027(2) 0.119(7) 0.167(8) -0.070(7) 0.027(3) 0.013(3)
F6A 0.180(11) 0.225(13) 0.063(4) 0.049(7) 0.071(6) 0.135(11)
O1 0.105(2) 0.146(3) 0.114(2) 0.071(2) 0.0714(18) 0.104(2)
O3 0.1041(18) 0.0942(16) 0.0529(12) 0.0351(11) 0.0400(12) 0.0742(15)
C6 0.096(3) 0.104(3) 0.071(2) 0.011(2) 0.041(2) 0.059(3)
F7 0.135(9) 0.237(14) 0.100(8) -0.096(9) 0.006(6) 0.097(9)
F8 0.127(10) 0.190(9) 0.169(11) 0.106(9) 0.109(9) 0.099(7)
F9 0.181(8) 0.111(6) 0.154(8) 0.068(6) 0.114(7) 0.113(6)
F7A 0.172(11) 0.172(8) 0.087(6) 0.037(6) 0.084(8) 0.118(8)
F8A 0.119(10) 0.35(2) 0.130(8) -0.049(11) -0.006(6) 0.171(14)
F9A 0.350(18) 0.097(6) 0.242(15) 0.065(7) 0.218(14) 0.123(9)
C7 0.0574(17) 0.0718(19) 0.0447(15) 0.0018(13) 0.0175(12) 0.0327(14)
C8 0.075(2) 0.087(2) 0.0394(15) 0.0082(14) 0.0210(14) 0.0419(18)
C9 0.076(2) 0.077(2) 0.0475(16) 0.0223(14) 0.0226(14) 0.0419(17)
C10 0.114(4) 0.113(4) 0.058(2) 0.037(2) 0.019(2) 0.067(3)
F10 0.32(2) 0.246(17) 0.050(6) 0.068(9) 0.078(10) 0.231(18)
F11 0.099(7) 0.181(11) 0.119(10) 0.055(8) 0.006(6) 0.069(7)
F12 0.254(17) 0.096(8) 0.067(4) 0.031(4) 0.040(6) 0.120(11)
F10A 0.248(17) 0.169(16) 0.143(14) 0.109(12) 0.038(12) 0.079(13)
F11A 0.126(10) 0.210(15) 0.105(8) 0.039(7) 0.016(6) 0.125(11)
F12A 0.198(13) 0.209(12) 0.071(9) 0.004(8) -0.028(8) 0.143(11)
O4 0.0724(14) 0.0746(13) 0.0404(10) 0.0047(9) 0.0104(9) 0.0442(11)
O1R 0.0409(9) 0.0408(9) 0.0549(10) 0.0022(8) 0.0171(8) 0.0167(7)
N2R 0.0373(10) 0.0408(10) 0.0371(10) 0.0045(8) 0.0168(8) 0.0172(8)
C3R 0.0435(14) 0.0535(14) 0.0498(15) 0.0052(11) 0.0273(11) 0.0189(11)
C4R 0.0449(16) 0.0684(19) 0.089(2) 0.0193(17) 0.0289(15) 0.0273(14)
C5R 0.081(2) 0.076(2) 0.067(2) -0.0005(16) 0.0495(18) 0.0253(17)
C6R 0.0582(16) 0.0636(16) 0.0485(15) 0.0189(12) 0.0332(13) 0.0289(13)
C7R 0.097(3) 0.124(3) 0.059(2) 0.045(2) 0.0425(19) 0.062(2)
C8R 0.075(2) 0.0631(18) 0.091(2) 0.0294(17) 0.056(2) 0.0265(16)
N9R 0.0510(12) 0.0462(11) 0.0486(12) 0.0155(9) 0.0287(10) 0.0254(9)
O10R 0.0804(14) 0.0437(10) 0.0797(14) 0.0194(9) 0.0484(12) 0.0329(10)
C11R 0.0382(12) 0.0412(12) 0.0348(11) 0.0091(9) 0.0162(9) 0.0208(9)
C12R 0.0353(12) 0.0379(11) 0.0357(11) 0.0074(9) 0.0159(9) 0.0182(9)
C13R 0.0375(12) 0.0466(13) 0.0395(12) 0.0113(10) 0.0185(9) 0.0252(10)
N14R 0.0354(10) 0.0437(10) 0.0382(10) 0.0105(8) 0.0172(8) 0.0215(8)
C15R 0.0382(13) 0.0579(15) 0.0430(13) 0.0145(11) 0.0220(10) 0.0257(11)
C16R 0.0373(13) 0.0565(14) 0.0457(13) 0.0146(11) 0.0193(10) 0.0286(11)
C17R 0.0336(11) 0.0352(11) 0.0370(12) 0.0062(9) 0.0125(9) 0.0161(9)
C18R 0.0343(12) 0.0486(13) 0.0423(13) 0.0137(10) 0.0146(9) 0.0224(10)
C19R 0.0668(19) 0.079(2) 0.0458(15) 0.0096(14) 0.0128(13) 0.0495(16)
C20R 0.098(3) 0.130(3) 0.0427(17) 0.0220(18) 0.0197(17) 0.077(3)
C21R 0.083(2) 0.118(3) 0.067(2) 0.050(2) 0.0306(18) 0.069(2)
C22R 0.0549(17) 0.0617(17) 0.077(2) 0.0324(15) 0.0225(14) 0.0350(14)
C23R 0.0420(14) 0.0460(13) 0.0561(15) 0.0143(11) 0.0174(11) 0.0235(11)

loop_
_atom_type_symbol
_atom_type_description
_atom_type_scat_dispersion_real
_atom_type_scat_dispersion_imag
_atom_type_scat_source
C C 0.0181 0.0091 'International Tables Vol C Tables 4.2.6.8 and 6.1.1.4'
H H 0.0000 0.0000 'International Tables Vol C Tables 4.2.6.8 and 6.1.1.4'
N N 0.0311 0.0180 'International Tables Vol C Tables 4.2.6.8 and 6.1.1.4'
O O 0.0492 0.0322 'International Tables Vol C Tables 4.2.6.8 and 6.1.1.4'
F F 0.0727 0.0534 'International Tables Vol C Tables 4.2.6.8 and 6.1.1.4'
Cu Cu -1.9646 0.5888 'International Tables Vol C Tables 4.2.6.8 and 6.1.1.4'

loop_
_geom_angle_atom_site_label_1
_geom_angle_atom_site_label_2
_geom_angle_atom_site_label_3
_geom_angle
_geom_angle_site_symmetry_1
_geom_angle_site_symmetry_3
_geom_angle_publ_flag
O3 Cu N14R 176.83(10) . 2_666 ?
O3 Cu O4 88.07(8) . . ?
N14R Cu O4 91.21(8) 2_666 . ?
O3 Cu O2 88.62(9) . . ?
N14R Cu O2 92.70(8) 2_666 . ?
O4 Cu O2 168.10(9) . . ?
O3 Cu O1R 93.18(10) . . ?
N14R Cu O1R 83.79(8) 2_666 . ?
O4 Cu O1R 94.10(8) . . ?
O2 Cu O1R 97.49(8) . . ?
O3 Cu O1 87.34(11) . . ?
N14R Cu O1 95.65(9) 2_666 . ?
O4 Cu O1 83.56(9) . . ?
O2 Cu O1 84.87(9) . . ?
O1R Cu O1 177.58(7) . . ?
C4 O2 Cu 124.8(2) . . ?
F2 C1 F1 117.1(11) . . ?
F3A C1 F1A 101.1(14) . . ?
F3A C1 F2A 107.5(16) . . ?
F1A C1 F2A 102.7(10) . . ?
F2 C1 F3 97.9(9) . . ?
F1 C1 F3 108.5(8) . . ?
F3A C1 C2 114.0(10) . . ?
F2 C1 C2 119.5(8) . . ?
F1 C1 C2 101.7(6) . . ?
F1A C1 C2 125.4(6) . . ?
F2A C1 C2 104.7(7) . . ?
F3 C1 C2 112.1(5) . . ?
O1 C2 C3 128.0(4) . . ?
O1 C2 C1 113.9(4) . . ?
C3 C2 C1 118.1(4) . . ?
C4 C3 C2 123.4(3) . . ?
O2 C4 C3 130.4(3) . . ?
O2 C4 C5 113.0(3) . . ?
C3 C4 C5 116.6(3) . . ?
F4 C5 F6 105.4(11) . . ?
F4 C5 F5 104.2(12) . . ?
F6 C5 F5 104.8(10) . . ?
F5A C5 F4A 104.2(7) . . ?
F5A C5 F6A 111.7(9) . . ?
F4A C5 F6A 105.3(7) . . ?
F4 C5 C4 119.5(7) . . ?
F5A C5 C4 117.6(5) . . ?
F6 C5 C4 108.9(6) . . ?
F5 C5 C4 112.9(8) . . ?
F4A C5 C4 108.7(5) . . ?
F6A C5 C4 108.6(6) . . ?
C2 O1 Cu 122.1(3) . . ?
C9 O3 Cu 123.9(2) . . ?
F8A C6 F7A 102.6(10) . . ?
F7 C6 F9 119.5(10) . . ?
F8A C6 F9A 120.1(12) . . ?
F7A C6 F9A 98.2(9) . . ?
F7 C6 F8 107.1(11) . . ?
F9 C6 F8 95.6(7) . . ?
F8A C6 C7 111.6(8) . . ?
F7 C6 C7 112.5(8) . . ?
F7A C6 C7 117.7(7) . . ?
F9 C6 C7 112.3(5) . . ?
F9A C6 C7 106.6(6) . . ?
F8 C6 C7 107.8(8) . . ?
O4 C7 C8 127.5(3) . . ?
O4 C7 C6 114.9(3) . . ?
C8 C7 C6 117.5(3) . . ?
C9 C8 C7 121.2(3) . . ?
O3 C9 C8 129.4(3) . . ?
O3 C9 C10 113.2(3) . . ?
C8 C9 C10 117.5(3) . . ?
F12A C10 F10A 111.3(15) . . ?
F12A C10 F11A 105.8(11) . . ?
F10A C10 F11A 98.6(14) . . ?
F12 C10 F10 105.3(12) . . ?
F12 C10 F11 107.1(12) . . ?
F10 C10 F11 105.8(11) . . ?
F12A C10 C9 118.5(11) . . ?
F10A C10 C9 111.9(12) . . ?
F11A C10 C9 108.6(7) . . ?
F12 C10 C9 112.8(8) . . ?
F10 C10 C9 113.3(9) . . ?
F11 C10 C9 112.0(7) . . ?
C7 O4 Cu 122.6(2) . . ?
N2R O1R Cu 131.32(15) . . ?
O1R N2R C11R 125.0(2) . . ?
O1R N2R C3R 121.71(19) . . ?
C11R N2R C3R 111.76(19) . . ?
N2R C3R C5R 110.0(2) . . ?
N2R C3R C4R 105.5(2) . . ?
C5R C3R C4R 109.8(3) . . ?
N2R C3R C6R 100.69(19) . . ?
C5R C3R C6R 115.9(3) . . ?
C4R C3R C6R 114.0(2) . . ?
N9R C6R C8R 109.2(2) . . ?
N9R C6R C7R 105.7(2) . . ?
C8R C6R C7R 111.2(3) . . ?
N9R C6R C3R 100.4(2) . . ?
C8R C6R C3R 115.3(3) . . ?
C7R C6R C3R 113.9(3) . . ?
O10R N9R C11R 125.5(2) . . ?
O10R N9R C6R 123.0(2) . . ?
C11R N9R C6R 111.3(2) . . ?
N2R C11R N9R 109.4(2) . . ?
N2R C11R C12R 125.9(2) . . ?
N9R C11R C12R 124.3(2) . . ?
C13R C12R C17R 120.3(2) . . ?
C13R C12R C11R 116.7(2) . . ?
C17R C12R C11R 122.7(2) . . ?
N14R C13R C12R 122.9(2) . . ?
C13R N14R C15R 117.0(2) . . ?
C13R N14R Cu 121.33(15) . 2_666 ?
C15R N14R Cu 121.63(16) . 2_666 ?
N14R C15R C16R 123.1(2) . . ?
C15R C16R C17R 120.7(2) . . ?
C16R C17R C12R 116.0(2) . . ?
C16R C17R C18R 121.2(2) . . ?
C12R C17R C18R 122.8(2) . . ?
C19R C18R C23R 119.2(2) . . ?
C19R C18R C17R 120.9(2) . . ?
C23R C18R C17R 119.9(2) . . ?
C18R C19R C20R 120.1(3) . . ?
C21R C20R C19R 120.6(3) . . ?
C20R C21R C22R 120.1(3) . . ?
C21R C22R C23R 119.9(3) . . ?
C22R C23R C18R 120.1(3) . . ?

loop_
_geom_bond_atom_site_label_1
_geom_bond_atom_site_label_2
_geom_bond_distance
_geom_bond_site_symmetry_2
_geom_bond_publ_flag
Cu O3 1.961(2) . ?
Cu N14R 2.008(2) 2_666 ?
Cu O4 2.088(2) . ?
Cu O2 2.109(2) . ?
Cu O1R 2.1895(17) . ?
Cu O1 2.227(4) . ?
O2 C4 1.254(4) . ?
C1 F3A 1.107(17) . ?
C1 F2 1.231(13) . ?
C1 F1 1.328(13) . ?
C1 F1A 1.336(14) . ?
C1 F2A 1.375(15) . ?
C1 F3 1.478(13) . ?
C1 C2 1.515(7) . ?
C2 O1 1.225(4) . ?
C2 C3 1.399(4) . ?
C3 C4 1.382(5) . ?
C4 C5 1.515(5) . ?
C5 F4 1.216(11) . ?
C5 F5A 1.273(8) . ?
C5 F6 1.297(13) . ?
C5 F5 1.308(13) . ?
C5 F4A 1.320(9) . ?
C5 F6A 1.331(9) . ?
O3 C9 1.269(4) . ?
C6 F8A 1.218(14) . ?
C6 F7 1.255(12) . ?
C6 F7A 1.287(11) . ?
C6 F9 1.309(10) . ?
C6 F9A 1.342(11) . ?
C6 F8 1.351(12) . ?
C6 C7 1.521(5) . ?
C7 O4 1.233(4) . ?
C7 C8 1.406(5) . ?
C8 C9 1.377(5) . ?
C9 C10 1.506(5) . ?
C10 F12A 1.205(16) . ?
C10 F10A 1.27(2) . ?
C10 F11A 1.302(16) . ?
C10 F12 1.315(15) . ?
C10 F10 1.332(14) . ?
C10 F11 1.412(17) . ?
O1R N2R 1.290(3) . ?
N2R C11R 1.336(3) . ?
N2R C3R 1.508(3) . ?
C3R C5R 1.516(4) . ?
C3R C4R 1.516(4) . ?
C3R C6R 1.554(4) . ?
C6R N9R 1.507(3) . ?
C6R C8R 1.521(4) . ?
C6R C7R 1.527(5) . ?
N9R O10R 1.268(3) . ?
N9R C11R 1.349(3) . ?
C11R C12R 1.468(3) . ?
C12R C13R 1.383(3) . ?
C12R C17R 1.397(3) . ?
C13R N14R 1.338(3) . ?
N14R C15R 1.351(3) . ?
C15R C16R 1.368(4) . ?
C16R C17R 1.392(3) . ?
C17R C18R 1.479(3) . ?
C18R C19R 1.383(4) . ?
C18R C23R 1.393(3) . ?
C19R C20R 1.390(5) . ?
C20R C21R 1.370(6) . ?
C21R C22R 1.375(5) . ?
C22R C23R 1.393(4) . ?
